data_2221636
loop_
_publ_author_name
'Wang, Guang-zhou'
'Lu, Yi-hui'
'Zhou, Cheng-he'
'Zhang, Yi-yi'

_publ_section_title (<i>Z</i>)-3-(9-Anthryl)-1-(4-chlorophenyl)-2-(4-nitro-1<i>H</i>-imidazol-1-yl)prop-2-en-1-one
_journal_coeditor_code CV2548
_journal_issue 5
_journal_name_full 'Acta Crystallographica Section E'
_journal_page_first o1113
_journal_paper_doi 10.1107/S1600536809014676
_journal_volume 65
_journal_year 2009
_chemical_formula_iupac 'C26 H16 Cl N3 O3'
_chemical_formula_moiety 'C26 H16 Cl N3 O3'
_chemical_formula_sum 'C26 H16 Cl N3 O3'
_chemical_formula_weight 453.87
_chemical_name_systematic
;
(<i>Z</i>)-3-(9-Anthryl)-1-(4-chlorophenyl)-2-(4-nitro-1<i>H</i>-
imidazol-1-yl)prop-2-en-1-one
;
_space_group_IT_number 2
_symmetry_cell_setting triclinic
_symmetry_space_group_name_Hall '-P 1'
_symmetry_space_group_name_H-M 'P -1'
_atom_sites_solution_hydrogens geom
_atom_sites_solution_primary direct
_atom_sites_solution_secondary difmap
_audit_creation_method SHELXL-97
_cell_angle_alpha 76.065(2)
_cell_angle_beta 85.974(2)
_cell_angle_gamma 71.258(2)
_cell_formula_units_Z 2
_cell_length_a 8.0511(9)
_cell_length_b 11.0406(12)
_cell_length_c 12.9274(14)
_cell_measurement_reflns_used 2837
_cell_measurement_temperature 292(2)
_cell_measurement_theta_max 25.31
_cell_measurement_theta_min 1.36
_cell_volume 1056.1(2)
_computing_cell_refinement 'SAINT (Bruker, 2001)'
_computing_data_collection 'SMART (Bruker, 2001)'
_computing_data_reduction 'SAINT (Bruker, 2001)'
_computing_molecular_graphics 'PLATON (Spek, 2009)'
_computing_publication_material 'PLATON (Spek, 2009)'
_computing_structure_refinement 'SHELXL97 (Sheldrick, 2008)'
_computing_structure_solution 'SHELXS97 (Sheldrick, 2008)'
_diffrn_ambient_temperature 292(2)
_diffrn_measured_fraction_theta_full 0.982
_diffrn_measured_fraction_theta_max 0.982
_diffrn_measurement_device_type 'Bruker SMART APEX CCD area-detector'
_diffrn_measurement_method '0.3\% wide \w exposures'
_diffrn_radiation_monochromator graphite
_diffrn_radiation_source 'fine focus sealed Siemens Mo tube'
_diffrn_radiation_type 'Mo k\a'
_diffrn_radiation_wavelength 0.71073
_diffrn_reflns_av_R_equivalents 0.0142
_diffrn_reflns_av_sigmaI/netI 0.0238
_diffrn_reflns_limit_h_max 9
_diffrn_reflns_limit_h_min -9
_diffrn_reflns_limit_k_max 10
_diffrn_reflns_limit_k_min -13
_diffrn_reflns_limit_l_max 15
_diffrn_reflns_limit_l_min -15
_diffrn_reflns_number 6168
_diffrn_reflns_theta_full 26.00
_diffrn_reflns_theta_max 26.00
_diffrn_reflns_theta_min 2.00
_exptl_absorpt_coefficient_mu 0.217
_exptl_absorpt_correction_T_max 0.9787
_exptl_absorpt_correction_T_min 0.9562
_exptl_absorpt_correction_type multi-scan
_exptl_absorpt_process_details '(SADABS; Sheldrick, 1997)'
_exptl_crystal_colour orange
_exptl_crystal_density_diffrn 1.427
_exptl_crystal_density_method 'not measured'
_exptl_crystal_description block
_exptl_crystal_F_000 468
_exptl_crystal_size_max 0.16
_exptl_crystal_size_mid 0.12
_exptl_crystal_size_min 0.10
_refine_diff_density_max 0.555
_refine_diff_density_min -0.504
_refine_ls_extinction_coef 0.138(5)
_refine_ls_extinction_expression Fc^*^=kFc[1+0.001xFc^2^\l^3^/sin(2\q)]^-1/4^
_refine_ls_extinction_method 'SHELXL97 (Sheldrick, 2008)'
_refine_ls_goodness_of_fit_ref 1.042
_refine_ls_hydrogen_treatment constr
_refine_ls_matrix_type full
_refine_ls_number_parameters 299
_refine_ls_number_reflns 4070
_refine_ls_number_restraints 0
_refine_ls_restrained_S_all 1.042
_refine_ls_R_factor_all 0.0531
_refine_ls_R_factor_gt 0.0437
_refine_ls_shift/su_max 0.001
_refine_ls_shift/su_mean 0.000
_refine_ls_structure_factor_coef Fsqd
_refine_ls_weighting_details 'calc w=1/[\s^2^(Fo^2^)+(0.0441P)^2^+0.4068P] where P=(Fo^2^+2Fc^2^)/3'
_refine_ls_weighting_scheme calc
_refine_ls_wR_factor_gt 0.1057
_refine_ls_wR_factor_ref 0.1128
_reflns_number_gt 3354
_reflns_number_total 4070
_reflns_threshold_expression I>2\s(I)
_cod_data_source_file cv2548.cif
_cod_data_source_block I
_cod_depositor_comments
;
The following automatic conversions were performed:
'_symmetry_cell_setting' value 'Triclinic' changed to 'triclinic'
according to '/home/saulius/struct/CIF-dictionaries/cif_core.dic'
dictionary named 'cif_core.dic' version 2.4.1 from 2010-06-29.

Automatic conversion script
Id: cif_fix_enum 1527 2010-12-29 10:47:43Z saulius 

The following automatic conversions were performed:

'_symmetry_cell_setting' value 'Triclinic' changed to 'triclinic'
according to /home/saulius/struct/CIF-dictionaries/cif_core.dic
dictionary named 'cif_core.dic' version 2.4.1 from 2010-06-29.

Automatic conversion script
Id: cif_fix_values 1715 2011-07-08 13:25:40Z adriana 
;
_cod_database_code 2221636
_cod_database_fobs_code 2221636

loop_
_symmetry_equiv_pos_as_xyz
'x, y, z'
'-x, -y, -z'

loop_
_atom_site_type_symbol
_atom_site_label
_atom_site_fract_x
_atom_site_fract_y
_atom_site_fract_z
_atom_site_U_iso_or_equiv
_atom_site_adp_type
_atom_site_calc_flag
_atom_site_refinement_flags
_atom_site_occupancy
_atom_site_disorder_assembly
_atom_site_disorder_group
C C1 0.4503(2) 0.91044(16) 0.38505(12) 0.0381(4) Uani d . 1 . .
C C2 0.3150(2) 0.99845(18) 0.43057(13) 0.0427(4) Uani d . 1 . .
C C3 0.2324(3) 1.13103(19) 0.37653(16) 0.0532(5) Uani d . 1 . .
H H3 0.2673 1.1618 0.3078 0.064 Uiso calc R 1 . .
C C4 0.1039(3) 1.2135(2) 0.4233(2) 0.0690(6) Uani d . 1 . .
H H4 0.0521 1.2999 0.3863 0.083 Uiso calc R 1 . .
C C5 0.0482(3) 1.1702(3) 0.5267(2) 0.0758(7) Uani d . 1 . .
H H5 -0.0389 1.2284 0.5581 0.091 Uiso calc R 1 . .
C C6 0.1195(3) 1.0455(3) 0.58072(18) 0.0671(6) Uani d . 1 . .
H H6 0.0806 1.0181 0.6491 0.080 Uiso calc R 1 . .
C C7 0.2544(2) 0.9537(2) 0.53486(14) 0.0507(5) Uani d . 1 . .
C C8 0.3284(3) 0.8240(2) 0.58804(14) 0.0570(5) Uani d . 1 . .
H H8 0.2870 0.7948 0.6553 0.068 Uiso calc R 1 . .
C C9 0.4618(3) 0.7360(2) 0.54475(14) 0.0528(5) Uani d . 1 . .
C C10 0.5404(4) 0.6035(2) 0.60138(18) 0.0751(7) Uani d . 1 . .
H H10 0.4981 0.5739 0.6682 0.090 Uiso calc R 1 . .
C C11 0.6738(4) 0.5211(2) 0.5604(2) 0.0864(8) Uani d . 1 . .
H H11 0.7210 0.4345 0.5983 0.104 Uiso calc R 1 . .
C C12 0.7438(4) 0.5643(2) 0.45999(19) 0.0730(7) Uani d . 1 . .
H H12 0.8385 0.5065 0.4332 0.088 Uiso calc R 1 . .
C C13 0.6736(3) 0.68926(18) 0.40237(15) 0.0516(5) Uani d . 1 . .
H H13 0.7218 0.7164 0.3368 0.062 Uiso calc R 1 . .
C C14 0.5276(2) 0.77936(17) 0.44076(13) 0.0428(4) Uani d . 1 . .
C C15 0.5225(2) 0.96316(15) 0.28220(12) 0.0370(4) Uani d . 1 . .
H H15 0.5605 1.0348 0.2804 0.044 Uiso calc R 1 . .
C C16 0.5410(2) 0.92308(15) 0.19171(12) 0.0351(4) Uani d . 1 . .
C C17 0.6425(2) 0.97302(15) 0.10011(12) 0.0364(4) Uani d . 1 . .
C C18 0.6982(2) 1.08892(16) 0.10310(12) 0.0372(4) Uani d . 1 . .
C C19 0.5813(2) 1.21059(17) 0.10958(14) 0.0442(4) Uani d . 1 . .
H H19 0.4615 1.2227 0.1122 0.053 Uiso calc R 1 . .
C C20 0.6414(3) 1.31410(18) 0.11219(15) 0.0503(5) Uani d . 1 . .
H H20 0.5631 1.3961 0.1153 0.060 Uiso calc R 1 . .
C C21 0.8197(3) 1.29305(19) 0.11011(15) 0.0532(5) Uani d . 1 . .
C C22 0.9379(3) 1.1743(2) 0.10195(16) 0.0563(5) Uani d . 1 . .
H H22 1.0576 1.1626 0.0995 0.068 Uiso calc R 1 . .
C C23 0.8762(2) 1.07254(18) 0.09746(15) 0.0474(4) Uani d . 1 . .
H H23 0.9550 0.9922 0.0906 0.057 Uiso calc R 1 . .
C C24 0.5604(3) 0.70649(17) 0.15237(15) 0.0488(4) Uani d . 1 . .
H H24 0.6791 0.6812 0.1360 0.059 Uiso calc R 1 . .
C C25 0.2993(3) 0.70981(18) 0.17933(14) 0.0480(4) Uani d . 1 . .
C C26 0.3024(2) 0.82478(17) 0.19785(13) 0.0425(4) Uani d . 1 . .
H H26 0.2098 0.8902 0.2183 0.051 Uiso calc R 1 . .
Cl Cl1 0.90255(10) 1.41713(6) 0.11994(6) 0.0886(3) Uani d . 1 . .
N N1 0.47212(18) 0.82266(13) 0.17975(10) 0.0378(3) Uani d . 1 . .
N N2 0.4588(2) 0.63534(15) 0.15188(13) 0.0554(4) Uani d . 1 . .
N N3 0.1473(3) 0.6670(2) 0.18554(14) 0.0685(5) Uani d . 1 . .
O O1 0.68863(17) 0.91581(12) 0.02841(10) 0.0486(3) Uani d . 1 . .
O O2 0.0083(3) 0.7406(2) 0.21193(17) 0.0925(6) Uani d . 1 . .
O O3 0.1648(3) 0.5612(2) 0.16539(18) 0.1061(7) Uani d . 1 . .

loop_
_atom_site_aniso_label
_atom_site_aniso_U_11
_atom_site_aniso_U_22
_atom_site_aniso_U_33
_atom_site_aniso_U_12
_atom_site_aniso_U_13
_atom_site_aniso_U_23
C1 0.0429(9) 0.0474(9) 0.0326(8) -0.0239(7) -0.0008(7) -0.0116(7)
C2 0.0408(9) 0.0578(11) 0.0399(9) -0.0234(8) 0.0005(7) -0.0200(8)
C3 0.0511(11) 0.0579(12) 0.0554(11) -0.0168(9) -0.0008(9) -0.0223(9)
C4 0.0561(13) 0.0703(14) 0.0842(16) -0.0094(11) -0.0040(11) -0.0377(13)
C5 0.0495(13) 0.108(2) 0.0832(17) -0.0176(13) 0.0071(11) -0.0576(16)
C6 0.0482(12) 0.119(2) 0.0535(12) -0.0369(13) 0.0112(9) -0.0440(13)
C7 0.0441(10) 0.0823(14) 0.0407(9) -0.0335(10) 0.0028(8) -0.0241(10)
C8 0.0605(12) 0.0901(16) 0.0345(9) -0.0445(12) 0.0046(8) -0.0135(10)
C9 0.0681(13) 0.0633(12) 0.0366(9) -0.0377(10) -0.0063(8) -0.0040(8)
C10 0.113(2) 0.0690(15) 0.0459(12) -0.0430(15) -0.0093(12) 0.0035(11)
C11 0.137(3) 0.0527(13) 0.0578(14) -0.0232(15) -0.0204(15) 0.0063(11)
C12 0.0934(18) 0.0528(12) 0.0627(14) -0.0081(12) -0.0162(12) -0.0099(10)
C13 0.0619(12) 0.0490(10) 0.0441(10) -0.0177(9) -0.0071(9) -0.0085(8)
C14 0.0505(10) 0.0486(10) 0.0365(9) -0.0249(8) -0.0043(7) -0.0089(7)
C15 0.0408(9) 0.0366(8) 0.0385(8) -0.0177(7) -0.0019(7) -0.0091(7)
C16 0.0384(9) 0.0322(8) 0.0376(8) -0.0142(6) -0.0030(6) -0.0083(6)
C17 0.0361(8) 0.0373(8) 0.0358(8) -0.0104(7) -0.0018(6) -0.0092(7)
C18 0.0439(9) 0.0390(8) 0.0318(8) -0.0178(7) 0.0038(6) -0.0080(6)
C19 0.0456(10) 0.0416(9) 0.0458(9) -0.0154(8) 0.0034(7) -0.0092(7)
C20 0.0647(12) 0.0386(9) 0.0493(10) -0.0194(8) 0.0072(9) -0.0107(8)
C21 0.0713(13) 0.0516(11) 0.0508(11) -0.0378(10) 0.0146(9) -0.0169(9)
C22 0.0508(11) 0.0676(13) 0.0648(12) -0.0333(10) 0.0149(9) -0.0256(10)
C23 0.0452(10) 0.0499(10) 0.0526(10) -0.0186(8) 0.0091(8) -0.0195(8)
C24 0.0616(12) 0.0385(9) 0.0507(10) -0.0185(8) 0.0026(8) -0.0152(8)
C25 0.0647(12) 0.0497(10) 0.0391(9) -0.0343(9) -0.0065(8) -0.0038(8)
C26 0.0461(10) 0.0467(9) 0.0402(9) -0.0221(8) -0.0022(7) -0.0089(7)
Cl1 0.1041(5) 0.0745(4) 0.1183(6) -0.0626(4) 0.0236(4) -0.0392(4)
N1 0.0449(8) 0.0364(7) 0.0372(7) -0.0181(6) -0.0005(6) -0.0107(6)
N2 0.0803(12) 0.0435(9) 0.0524(9) -0.0313(8) -0.0009(8) -0.0133(7)
N3 0.0902(15) 0.0785(13) 0.0566(10) -0.0601(12) -0.0108(10) -0.0030(9)
O1 0.0552(8) 0.0524(7) 0.0465(7) -0.0217(6) 0.0111(6) -0.0232(6)
O2 0.0715(12) 0.1073(15) 0.1141(15) -0.0560(11) 0.0001(11) -0.0155(12)
O3 0.1425(18) 0.1018(14) 0.1193(16) -0.0927(14) -0.0026(13) -0.0342(12)

loop_
_atom_type_symbol
_atom_type_description
_atom_type_scat_dispersion_real
_atom_type_scat_dispersion_imag
_atom_type_scat_source
C C 0.0033 0.0016 'International Tables Vol C Tables 4.2.6.8 and 6.1.1.4'
H H 0.0000 0.0000 'International Tables Vol C Tables 4.2.6.8 and 6.1.1.4'
N N 0.0061 0.0033 'International Tables Vol C Tables 4.2.6.8 and 6.1.1.4'
O O 0.0106 0.0060 'International Tables Vol C Tables 4.2.6.8 and 6.1.1.4'
Cl Cl 0.1484 0.1585 'International Tables Vol C Tables 4.2.6.8 and 6.1.1.4'

loop_
_geom_angle_atom_site_label_1
_geom_angle_atom_site_label_2
_geom_angle_atom_site_label_3
_geom_angle_site_symmetry_1
_geom_angle_site_symmetry_3
_geom_angle
_geom_angle_publ_flag
C2 C1 C14 . . 121.15(15) no
C2 C1 C15 . . 117.97(15) no
C14 C1 C15 . . 120.54(15) no
C1 C2 C3 . . 122.84(16) no
C1 C2 C7 . . 119.41(17) no
C3 C2 C7 . . 117.74(17) no
C4 C3 C2 . . 121.3(2) no
C4 C3 H3 . . 119.4 no
C2 C3 H3 . . 119.4 no
C3 C4 C5 . . 120.8(2) no
C3 C4 H4 . . 119.6 no
C5 C4 H4 . . 119.6 no
C6 C5 C4 . . 120.4(2) no
C6 C5 H5 . . 119.8 no
C4 C5 H5 . . 119.8 no
C5 C6 C7 . . 121.2(2) no
C5 C6 H6 . . 119.4 no
C7 C6 H6 . . 119.4 no
C8 C7 C2 . . 119.04(17) no
C8 C7 C6 . . 122.40(19) no
C2 C7 C6 . . 118.6(2) no
C7 C8 C9 . . 122.41(17) no
C7 C8 H8 . . 118.8 no
C9 C8 H8 . . 118.8 no
C8 C9 C10 . . 121.97(19) no
C8 C9 C14 . . 119.60(18) no
C10 C9 C14 . . 118.4(2) no
C11 C10 C9 . . 121.4(2) no
C11 C10 H10 . . 119.3 no
C9 C10 H10 . . 119.3 no
C10 C11 C12 . . 120.6(2) no
C10 C11 H11 . . 119.7 no
C12 C11 H11 . . 119.7 no
C13 C12 C11 . . 120.5(2) no
C13 C12 H12 . . 119.7 no
C11 C12 H12 . . 119.7 no
C12 C13 C14 . . 121.0(2) no
C12 C13 H13 . . 119.5 no
C14 C13 H13 . . 119.5 no
C1 C14 C13 . . 123.55(16) no
C1 C14 C9 . . 118.36(17) no
C13 C14 C9 . . 118.00(17) no
C16 C15 C1 . . 129.36(14) no
C16 C15 H15 . . 115.3 no
C1 C15 H15 . . 115.3 no
C15 C16 N1 . . 121.23(14) no
C15 C16 C17 . . 122.54(14) no
N1 C16 C17 . . 116.12(13) no
O1 C17 C16 . . 120.77(14) no
O1 C17 C18 . . 120.97(14) no
C16 C17 C18 . . 118.09(13) no
C23 C18 C19 . . 119.23(15) no
C23 C18 C17 . . 117.30(15) no
C19 C18 C17 . . 123.47(15) no
C20 C19 C18 . . 120.67(17) no
C20 C19 H19 . . 119.7 no
C18 C19 H19 . . 119.7 no
C21 C20 C19 . . 118.55(17) no
C21 C20 H20 . . 120.7 no
C19 C20 H20 . . 120.7 no
C22 C21 C20 . . 121.89(17) no
C22 C21 Cl1 . . 117.65(16) no
C20 C21 Cl1 . . 120.45(15) no
C21 C22 C23 . . 118.98(18) no
C21 C22 H22 . . 120.5 no
C23 C22 H22 . . 120.5 no
C22 C23 C18 . . 120.63(17) no
C22 C23 H23 . . 119.7 no
C18 C23 H23 . . 119.7 no
N2 C24 N1 . . 112.21(18) no
N2 C24 H24 . . 123.9 no
N1 C24 H24 . . 123.9 no
C26 C25 N2 . . 112.81(16) no
C26 C25 N3 . . 125.7(2) no
N2 C25 N3 . . 121.48(18) no
C25 C26 N1 . . 104.26(16) no
C25 C26 H26 . . 127.9 no
N1 C26 H26 . . 127.9 no
C26 N1 C24 . . 106.95(14) no
C26 N1 C16 . . 125.02(14) no
C24 N1 C16 . . 128.00(15) no
C24 N2 C25 . . 103.77(15) no
O3 N3 O2 . . 124.9(2) no
O3 N3 C25 . . 118.1(2) no
O2 N3 C25 . . 116.95(19) no

loop_
_geom_bond_atom_site_label_1
_geom_bond_atom_site_label_2
_geom_bond_site_symmetry_2
_geom_bond_distance
_geom_bond_publ_flag
C1 C2 . 1.408(2) no
C1 C14 . 1.408(2) no
C1 C15 . 1.477(2) no
C2 C3 . 1.421(3) no
C2 C7 . 1.429(2) no
C3 C4 . 1.355(3) no
C3 H3 . 0.9300 no
C4 C5 . 1.402(4) no
C4 H4 . 0.9300 no
C5 C6 . 1.341(4) no
C5 H5 . 0.9300 no
C6 C7 . 1.432(3) no
C6 H6 . 0.9300 no
C7 C8 . 1.384(3) no
C8 C9 . 1.385(3) no
C8 H8 . 0.9300 no
C9 C10 . 1.425(3) no
C9 C14 . 1.439(2) no
C10 C11 . 1.336(4) no
C10 H10 . 0.9300 no
C11 C12 . 1.415(4) no
C11 H11 . 0.9300 no
C12 C13 . 1.357(3) no
C12 H12 . 0.9300 no
C13 C14 . 1.422(3) no
C13 H13 . 0.9300 no
C15 C16 . 1.330(2) no
C15 H15 . 0.9300 no
C16 N1 . 1.4318(19) no
C16 C17 . 1.488(2) no
C17 O1 . 1.2162(19) no
C17 C18 . 1.495(2) no
C18 C23 . 1.384(2) no
C18 C19 . 1.389(2) no
C19 C20 . 1.384(2) no
C19 H19 . 0.9300 no
C20 C21 . 1.378(3) no
C20 H20 . 0.9300 no
C21 C22 . 1.374(3) no
C21 Cl1 . 1.7382(18) no
C22 C23 . 1.380(3) no
C22 H22 . 0.9300 no
C23 H23 . 0.9300 no
C24 N2 . 1.305(2) no
C24 N1 . 1.369(2) no
C24 H24 . 0.9300 no
C25 C26 . 1.355(2) no
C25 N2 . 1.360(3) no
C25 N3 . 1.437(3) no
C26 N1 . 1.364(2) no
C26 H26 . 0.9300 no
N3 O3 . 1.219(3) no
N3 O2 . 1.235(3) no

loop_
_geom_contact_atom_site_label_1
_geom_contact_atom_site_label_2
_geom_contact_distance
_geom_contact_site_symmetry_1
_geom_contact_site_symmetry_2
_geom_contact_publ_flag
C17 O1 2.985(2) . 2_675 yes
Cl1 O3 3.181(3) . 1_665 yes
Cg1 Cg2 3.746(7) . 2_676 yes
Cg2 Cg2 3.863(8) . 2_576 yes

loop_
_geom_torsion_atom_site_label_1
_geom_torsion_atom_site_label_2
_geom_torsion_atom_site_label_3
_geom_torsion_atom_site_label_4
_geom_torsion_site_symmetry_1
_geom_torsion_site_symmetry_2
_geom_torsion_site_symmetry_3
_geom_torsion_site_symmetry_4
_geom_torsion
_geom_torsion_publ_flag
C14 C1 C2 C3 . . . . -179.34(15) no
C15 C1 C2 C3 . . . . 7.3(2) no
C14 C1 C2 C7 . . . . -0.4(2) no
C15 C1 C2 C7 . . . . -173.69(14) no
C1 C2 C3 C4 . . . . -179.21(18) no
C7 C2 C3 C4 . . . . 1.8(3) no
C2 C3 C4 C5 . . . . -0.1(3) no
C3 C4 C5 C6 . . . . -1.0(3) no
C4 C5 C6 C7 . . . . 0.4(3) no
C1 C2 C7 C8 . . . . -1.1(2) no
C3 C2 C7 C8 . . . . 177.93(16) no
C1 C2 C7 C6 . . . . 178.61(15) no
C3 C2 C7 C6 . . . . -2.3(2) no
C5 C6 C7 C8 . . . . -178.96(19) no
C5 C6 C7 C2 . . . . 1.3(3) no
C2 C7 C8 C9 . . . . 1.3(3) no
C6 C7 C8 C9 . . . . -178.43(17) no
C7 C8 C9 C10 . . . . 178.23(19) no
C7 C8 C9 C14 . . . . 0.0(3) no
C8 C9 C10 C11 . . . . -177.3(2) no
C14 C9 C10 C11 . . . . 0.9(3) no
C9 C10 C11 C12 . . . . 1.5(4) no
C10 C11 C12 C13 . . . . -1.7(4) no
C11 C12 C13 C14 . . . . -0.6(3) no
C2 C1 C14 C13 . . . . -174.85(16) no
C15 C1 C14 C13 . . . . -1.7(2) no
C2 C1 C14 C9 . . . . 1.6(2) no
C15 C1 C14 C9 . . . . 174.79(14) no
C12 C13 C14 C1 . . . . 179.44(18) no
C12 C13 C14 C9 . . . . 3.0(3) no
C8 C9 C14 C1 . . . . -1.5(2) no
C10 C9 C14 C1 . . . . -179.75(17) no
C8 C9 C14 C13 . . . . 175.20(17) no
C10 C9 C14 C13 . . . . -3.1(3) no
C2 C1 C15 C16 . . . . -126.63(19) no
C14 C1 C15 C16 . . . . 60.0(2) no
C1 C15 C16 N1 . . . . 6.3(3) no
C1 C15 C16 C17 . . . . -169.86(16) no
C15 C16 C17 O1 . . . . 164.24(16) no
N1 C16 C17 O1 . . . . -12.1(2) no
C15 C16 C17 C18 . . . . -11.0(2) no
N1 C16 C17 C18 . . . . 172.64(13) no
O1 C17 C18 C23 . . . . -54.0(2) no
C16 C17 C18 C23 . . . . 121.27(17) no
O1 C17 C18 C19 . . . . 125.09(18) no
C16 C17 C18 C19 . . . . -59.7(2) no
C23 C18 C19 C20 . . . . -1.1(3) no
C17 C18 C19 C20 . . . . 179.92(15) no
C18 C19 C20 C21 . . . . -1.1(3) no
C19 C20 C21 C22 . . . . 2.2(3) no
C19 C20 C21 Cl1 . . . . -176.77(14) no
C20 C21 C22 C23 . . . . -1.1(3) no
Cl1 C21 C22 C23 . . . . 177.95(15) no
C21 C22 C23 C18 . . . . -1.2(3) no
C19 C18 C23 C22 . . . . 2.2(3) no
C17 C18 C23 C22 . . . . -178.67(16) no
N2 C25 C26 N1 . . . . 0.8(2) no
N3 C25 C26 N1 . . . . -178.49(16) no
C25 C26 N1 C24 . . . . -0.45(18) no
C25 C26 N1 C16 . . . . -178.48(14) no
N2 C24 N1 C26 . . . . 0.0(2) no
N2 C24 N1 C16 . . . . 177.96(15) no
C15 C16 N1 C26 . . . . 53.9(2) no
C17 C16 N1 C26 . . . . -129.70(16) no
C15 C16 N1 C24 . . . . -123.73(19) no
C17 C16 N1 C24 . . . . 52.7(2) no
N1 C24 N2 C25 . . . . 0.4(2) no
C26 C25 N2 C24 . . . . -0.8(2) no
N3 C25 N2 C24 . . . . 178.53(16) no
C26 C25 N3 O3 . . . . 179.18(19) no
N2 C25 N3 O3 . . . . 0.0(3) no
C26 C25 N3 O2 . . . . -1.4(3) no
N2 C25 N3 O2 . . . . 179.44(19) no

loop_
_cod_related_entry_id
_cod_related_entry_database
_cod_related_entry_code
1 ChemSpider 24742218
